data_4507513
loop_
_publ_author_name
'Zhou, Jing-Min'
'Shi, Wei'
'Xu, Na'
'Cheng, Peng'

_publ_section_title
;
 A New Family of 4f-3d Heterometallic Metal--Organic Frameworks with
 2,2&#x2032;-Bipyridine-3,3&#x2032;-dicarboxylic Acid: Syntheses,
 Structures and Magnetic Properties
;
_journal_issue 3
_journal_name_full 'Crystal Growth &amp; Design'
_journal_page_first 1218
_journal_paper_doi 10.1021/cg301668g
_journal_volume 13
_journal_year 2013
_chemical_formula_moiety 'C48 H36 Co N8 O22 Tb2, 6(H2O)'
_chemical_formula_sum 'C48 H48 Co N8 O28 Tb2'
_chemical_formula_weight 1561.72
_chemical_name_systematic
;
 ? 
;
_space_group_crystal_system tetragonal
_space_group_IT_number 88
_space_group_name_Hall '-I 4ad'
_space_group_name_H-M_alt 'I 41/a'
_symmetry_space_group_name_Hall '-I 4ad'
_symmetry_space_group_name_H-M 'I 41/a :2'
_atom_sites_solution_hydrogens geom
_atom_sites_solution_primary direct
_atom_sites_solution_secondary difmap
_audit_creation_method
;
  Olex2 1.1-beta
  (compiled 2011.11.01 svn.r2039, GUI svn.r3906)
;
_cell_angle_alpha 90.00
_cell_angle_beta 90.00
_cell_angle_gamma 90.00
_cell_formula_units_Z 16
_cell_length_a 45.8220(7)
_cell_length_b 45.8220(7)
_cell_length_c 11.0046(3)
_cell_measurement_reflns_used 8891
_cell_measurement_temperature 293(2)
_cell_measurement_theta_max 29.1594
_cell_measurement_theta_min 2.4433
_cell_volume 23105.9(8)
_computing_cell_refinement
;
CrysAlisPro, Agilent Technologies,
Version 1.171.35.19 (release 27-10-2011 CrysAlis171 .NET)
(compiled Oct 27 2011,15:02:11)
;
_computing_data_collection
;
CrysAlisPro, Agilent Technologies,
Version 1.171.35.19 (release 27-10-2011 CrysAlis171 .NET)
(compiled Oct 27 2011,15:02:11)
;
_computing_data_reduction
;
CrysAlisPro, Agilent Technologies,
Version 1.171.35.19 (release 27-10-2011 CrysAlis171 .NET)
(compiled Oct 27 2011,15:02:11)
;
_computing_molecular_graphics
;
O. V. Dolomanov, L. J. Bourhis, R. J. Gildea, J. A. K. Howard and H. Puschmann,
OLEX2: a complete structure solution, refinement and analysis program.
J. Appl. Cryst. (2009). 42, 339-341.
;
_computing_publication_material
;
O. V. Dolomanov, L. J. Bourhis, R. J. Gildea, J. A. K. Howard and H. Puschmann,
OLEX2: a complete structure solution, refinement and analysis program.
J. Appl. Cryst. (2009). 42, 339-341.
;
_computing_structure_refinement
;
XL, G.M. Sheldrick, Acta Cryst.
(2008). A64, 112-122
;
_computing_structure_solution
;
SHELXS, G.M. Sheldrick, Acta Cryst.
(2008). A64, 112-122
;
_diffrn_ambient_temperature 293(2)
_diffrn_detector_area_resol_mean 16.2116
_diffrn_measured_fraction_theta_full 0.999
_diffrn_measured_fraction_theta_max 0.999
_diffrn_measurement_details
;
  1 omega  -31.00   -4.00   0.7500   45.0000
omega____ theta____ kappa____ phi______ frames
    -      -19.2604  -87.0000  -52.0000 36

  2 omega  -43.00   50.00   0.7500   45.0000
omega____ theta____ kappa____ phi______ frames
    -      -19.2604   37.0000  -90.0000 124
;
_diffrn_measurement_device_type 'SuperNova, Single source at offset), Eos'
_diffrn_measurement_method '\w scans'
_diffrn_orient_matrix_UB_11 0.0037824000
_diffrn_orient_matrix_UB_12 0.0138961000
_diffrn_orient_matrix_UB_13 -0.0235620000
_diffrn_orient_matrix_UB_21 0.0141127000
_diffrn_orient_matrix_UB_22 -0.0013137000
_diffrn_orient_matrix_UB_23 0.0260653000
_diffrn_orient_matrix_UB_31 0.0051322000
_diffrn_orient_matrix_UB_32 -0.0066749000
_diffrn_orient_matrix_UB_33 -0.0540394000
_diffrn_radiation_monochromator mirror
_diffrn_radiation_type 'Mo K\a'
_diffrn_radiation_wavelength 0.7107
_diffrn_reflns_av_R_equivalents 0.0268
_diffrn_reflns_av_unetI/netI 0.0367
_diffrn_reflns_limit_h_max 25
_diffrn_reflns_limit_h_min -54
_diffrn_reflns_limit_k_max 35
_diffrn_reflns_limit_k_min -53
_diffrn_reflns_limit_l_max 13
_diffrn_reflns_limit_l_min -12
_diffrn_reflns_number 23277
_diffrn_reflns_theta_full 25.01
_diffrn_reflns_theta_max 25.01
_diffrn_reflns_theta_min 2.45
_diffrn_source 'SuperNova (Mo) X-ray Source'
_exptl_absorpt_coefficient_mu 2.801
_exptl_absorpt_correction_T_max 1.00000
_exptl_absorpt_correction_T_min 0.67251
_exptl_absorpt_correction_type multi-scan
_exptl_absorpt_process_details
;
CrysAlisPro, Agilent Technologies,
Version 1.171.35.19 (release 27-10-2011 CrysAlis171 .NET)
(compiled Oct 27 2011,15:02:11)
Empirical absorption correction using spherical harmonics,
 implemented in SCALE3 ABSPACK scaling algorithm.
;
_exptl_crystal_density_diffrn 1.782
_exptl_crystal_density_method 'not measured'
_exptl_crystal_F_000 12176
_exptl_crystal_size_max 0.20
_exptl_crystal_size_mid 0.10
_exptl_crystal_size_min 0.10
_platon_squeeze_details
;
;
_refine_diff_density_max 2.323
_refine_diff_density_min -1.078
_refine_diff_density_rms 0.163
_refine_ls_extinction_method none
_refine_ls_goodness_of_fit_ref 1.096
_refine_ls_hydrogen_treatment mixed
_refine_ls_matrix_type full
_refine_ls_number_parameters 806
_refine_ls_number_reflns 10181
_refine_ls_number_restraints 207
_refine_ls_restrained_S_all 1.126
_refine_ls_R_factor_all 0.0705
_refine_ls_R_factor_gt 0.0547
_refine_ls_shift/su_max 0.011
_refine_ls_shift/su_mean 0.000
_refine_ls_structure_factor_coef Fsqd
_refine_ls_weighting_details 'calc w=1/[\s^2^(Fo^2^)+(0.0569P)^2^+448.1967P] where P=(Fo^2^+2Fc^2^)/3'
_refine_ls_weighting_scheme calc
_refine_ls_wR_factor_gt 0.1401
_refine_ls_wR_factor_ref 0.1491
_reflns_number_gt 7832
_reflns_number_total 10181
_reflns_threshold_expression >2sigma(I)
_cod_data_source_file cg301668g_si_002.cif
_cod_data_source_block p120424a
_cod_original_cell_volume 23106.0(7)
_cod_database_code 4507513
_reflns_odcompleteness_completeness 99.86
_reflns_odcompleteness_iscentric 1
_reflns_odcompleteness_theta 26.32

loop_
_space_group_symop_id
_space_group_symop_operation_xyz
1 'x, y, z'
2 '-y+3/4, x+1/4, z+1/4'
3 '-x, -y+1/2, z'
4 'y+1/4, -x+1/4, z+1/4'
5 'x+1/2, y+1/2, z+1/2'
6 '-y+5/4, x+3/4, z+3/4'
7 '-x+1/2, -y+1, z+1/2'
8 'y+3/4, -x+3/4, z+3/4'
9 '-x, -y, -z'
10 'y-3/4, -x-1/4, -z-1/4'
11 'x, y-1/2, -z'
12 '-y-1/4, x-1/4, -z-1/4'
13 '-x+1/2, -y+1/2, -z+1/2'
14 'y-1/4, -x+1/4, -z+1/4'
15 'x+1/2, y, -z+1/2'
16 '-y+1/4, x+1/4, -z+1/4'

loop_
_atom_site_label
_atom_site_type_symbol
_atom_site_fract_x
_atom_site_fract_y
_atom_site_fract_z
_atom_site_U_iso_or_equiv
_atom_site_adp_type
_atom_site_occupancy
_atom_site_symmetry_multiplicity
_atom_site_calc_flag
_atom_site_refinement_flags
H16A H 0.797(2) 0.8743(14) -0.071(3) 0.03(3) Uiso 1 1 d D
H16B H 0.798(2) 0.8999(5) -0.003(7) 0.05(3) Uiso 1 1 d D
C1 C 0.82073(15) 0.80315(15) 0.3879(6) 0.0132(15) Uani 1 1 d .
C2 C 0.81925(16) 0.77058(16) 0.3715(6) 0.0145(15) Uani 1 1 d .
C3 C 0.79968(17) 0.75943(17) 0.2855(7) 0.0222(17) Uani 1 1 d .
H3 H 0.7898 0.7720 0.2334 0.027 Uiso 1 1 calc R
C4 C 0.79504(19) 0.72971(17) 0.2784(8) 0.0274(19) Uani 1 1 d .
H4 H 0.7827 0.7219 0.2198 0.033 Uiso 1 1 calc R
C5 C 0.80932(19) 0.71173(18) 0.3611(7) 0.0269(19) Uani 1 1 d .
H5 H 0.8055 0.6918 0.3599 0.032 Uiso 1 1 calc R
C6 C 0.83449(15) 0.75082(15) 0.4440(6) 0.0125(14) Uani 1 1 d .
C7 C 0.85843(15) 0.75820(15) 0.5325(6) 0.0126(14) Uani 1 1 d .
C8 C 0.87735(16) 0.74619(16) 0.7215(7) 0.0182(16) Uani 1 1 d .
H8 H 0.8757 0.7361 0.7946 0.022 Uiso 1 1 calc R
C9 C 0.90105(16) 0.76388(16) 0.7040(7) 0.0181(16) Uani 1 1 d .
H9 H 0.9152 0.7658 0.7641 0.022 Uiso 1 1 calc R
C10 C 0.90360(16) 0.77889(16) 0.5955(7) 0.0161(15) Uani 1 1 d .
H10 H 0.9199 0.7905 0.5809 0.019 Uiso 1 1 calc R
C11 C 0.88177(15) 0.77648(15) 0.5083(6) 0.0139(15) Uani 1 1 d .
C12 C 0.88460(15) 0.79356(16) 0.3911(6) 0.0161(16) Uani 1 1 d .
C13 C 0.90423(16) 0.82576(15) -0.1054(6) 0.0145(15) Uani 1 1 d .
C14 C 0.91713(15) 0.83701(15) 0.0130(6) 0.0133(15) Uani 1 1 d .
C15 C 0.92571(16) 0.81726(16) 0.1012(7) 0.0167(16) Uani 1 1 d .
H15 H 0.9233 0.7974 0.0879 0.020 Uiso 1 1 calc R
C16 C 0.93786(15) 0.82681(16) 0.2085(7) 0.0161(15) Uani 1 1 d .
H16 H 0.9435 0.8136 0.2684 0.019 Uiso 1 1 calc R
C17 C 0.94149(15) 0.85655(16) 0.2248(6) 0.0141(15) Uani 1 1 d .
H17 H 0.9497 0.8632 0.2970 0.017 Uiso 1 1 calc R
C18 C 0.92130(15) 0.86679(15) 0.0358(6) 0.0134(15) Uani 1 1 d .
C19 C 0.91505(15) 0.89095(15) -0.0516(6) 0.0137(15) Uani 1 1 d .
C20 C 0.93399(18) 0.93313(17) -0.1346(7) 0.0239(18) Uani 1 1 d .
H20 H 0.9484 0.9474 -0.1355 0.029 Uiso 1 1 calc R
C21 C 0.91155(18) 0.93501(18) -0.2177(7) 0.0269(19) Uani 1 1 d .
H21 H 0.9116 0.9494 -0.2773 0.032 Uiso 1 1 calc R
C22 C 0.88925(17) 0.91515(16) -0.2103(7) 0.0207(17) Uani 1 1 d .
H22 H 0.8735 0.9166 -0.2631 0.025 Uiso 1 1 calc R
C23 C 0.89000(16) 0.89301(15) -0.1250(6) 0.0133(15) Uani 1 1 d .
C24 C 0.86301(15) 0.87427(14) -0.1045(6) 0.0122(15) Uani 1 1 d .
C25 C 0.77798(15) 0.81316(15) 0.0090(7) 0.0151(15) Uani 1 1 d U
C26 C 0.75815(16) 0.79135(16) -0.0534(7) 0.0187(16) Uani 1 1 d .
C27 C 0.76519(16) 0.76194(16) -0.0485(7) 0.0197(17) Uani 1 1 d .
H27 H 0.7831 0.7560 -0.0172 0.024 Uiso 1 1 calc R
C28 C 0.74521(16) 0.74129(16) -0.0909(7) 0.0198(16) Uani 1 1 d .
H28 H 0.7498 0.7215 -0.0900 0.024 Uiso 1 1 calc R
C29 C 0.71858(17) 0.75062(16) -0.1342(7) 0.0177(16) Uani 1 1 d .
H29 H 0.7050 0.7368 -0.1592 0.021 Uiso 1 1 calc R
C30 C 0.73152(15) 0.79921(16) -0.1070(7) 0.0171(16) Uani 1 1 d .
C31 C 0.72164(16) 0.82965(16) -0.1269(7) 0.0210(17) Uani 1 1 d .
C32 C 0.68269(16) 0.86145(17) -0.1081(7) 0.0222(18) Uani 1 1 d .
H32 H 0.6634 0.8648 -0.0853 0.027 Uiso 1 1 calc R
C33 C 0.69926(17) 0.88481(17) -0.1537(9) 0.030(2) Uani 1 1 d .
H33 H 0.6915 0.9035 -0.1584 0.037 Uiso 1 1 calc R
C34 C 0.72738(17) 0.87913(17) -0.1914(9) 0.033(2) Uani 1 1 d .
H34 H 0.7387 0.8941 -0.2237 0.040 Uiso 1 1 calc R
C35 C 0.73908(16) 0.85106(16) -0.1814(8) 0.0220(18) Uani 1 1 d .
C36 C 0.76794(17) 0.84483(18) -0.2423(8) 0.0271(19) Uani 1 1 d .
C37 C 0.7980(2) 0.8965(3) 0.2748(9) 0.045(2) Uani 1 1 d U
C38 C 0.7800(3) 0.9185(3) 0.3595(12) 0.067(2) Uani 1 1 d U
C39 C 0.7504(3) 0.9117(3) 0.3845(12) 0.075(2) Uani 1 1 d U
H39 H 0.7430 0.8947 0.3501 0.090 Uiso 1 1 calc R
C40 C 0.7303(3) 0.9290(3) 0.4593(13) 0.077(2) Uani 1 1 d U
H40 H 0.7121 0.9234 0.4890 0.093 Uiso 1 1 calc R
C41 C 0.7444(3) 0.9560(3) 0.4762(13) 0.077(2) Uani 1 1 d U
H41 H 0.7327 0.9710 0.5056 0.093 Uiso 1 1 calc R
C42 C 0.7908(3) 0.9429(3) 0.4084(11) 0.0602(18) Uani 1 1 d U
C43 C 0.8221(3) 0.9499(2) 0.4010(10) 0.0507(17) Uani 1 1 d U
C44 C 0.8635(3) 0.9798(3) 0.3652(11) 0.061(2) Uani 1 1 d U
H44 H 0.8708 0.9969 0.3309 0.074 Uiso 1 1 calc R
C45 C 0.8831(3) 0.9651(3) 0.4161(11) 0.063(2) Uani 1 1 d U
H45 H 0.9025 0.9709 0.4233 0.076 Uiso 1 1 calc R
C46 C 0.8723(3) 0.9403(2) 0.4578(10) 0.0521(19) Uani 1 1 d U
H46 H 0.8853 0.9270 0.4915 0.062 Uiso 1 1 calc R
C47 C 0.8422(2) 0.9323(2) 0.4552(8) 0.0374(17) Uani 1 1 d U
C48 C 0.83498(16) 0.90494(16) 0.5197(7) 0.0163(15) Uani 1 1 d .
N1 N 0.82840(13) 0.72223(13) 0.4426(6) 0.0184(14) Uani 1 1 d .
N2 N 0.85640(13) 0.74276(12) 0.6371(5) 0.0139(13) Uani 1 1 d .
N3 N 0.93364(13) 0.87601(13) 0.1405(5) 0.0155(13) Uani 1 1 d .
N4 N 0.93580(13) 0.91153(13) -0.0522(5) 0.0153(13) Uani 1 1 d .
N5 N 0.69359(13) 0.83463(13) -0.0963(6) 0.0186(14) Uani 1 1 d .
N6 N 0.71158(13) 0.77900(13) -0.1413(6) 0.0194(14) Uani 1 1 d .
N7 N 0.8344(2) 0.9772(2) 0.3477(9) 0.0626(19) Uani 1 1 d U
N8 N 0.7724(3) 0.9631(2) 0.4559(10) 0.072(2) Uani 1 1 d U
O1 O 0.81442(11) 0.81840(11) 0.2985(4) 0.0171(11) Uani 1 1 d .
O2 O 0.82669(11) 0.81203(11) 0.4927(5) 0.0203(12) Uani 1 1 d .
O3 O 0.89124(11) 0.81978(11) 0.3998(5) 0.0202(12) Uani 1 1 d .
O4 O 0.88004(11) 0.77998(11) 0.2930(4) 0.0197(12) Uani 1 1 d .
O5 O 0.76928(12) 0.82517(12) 0.1037(5) 0.0228(12) Uani 1 1 d .
O6 O 0.80325(11) 0.81766(12) -0.0329(5) 0.0216(12) Uani 1 1 d .
O7 O 0.77171(14) 0.82206(13) -0.2964(7) 0.0437(18) Uani 1 1 d .
O8 O 0.78690(11) 0.86525(12) -0.2353(5) 0.0265(13) Uani 1 1 d .
O9 O 0.88410(11) 0.80757(10) -0.0974(5) 0.0163(11) Uani 1 1 d .
O10 O 0.91485(11) 0.83571(11) -0.2028(5) 0.0199(12) Uani 1 1 d .
O11 O 0.85853(10) 0.86631(10) 0.0027(4) 0.0153(11) Uani 1 1 d .
O12 O 0.84721(10) 0.86970(11) -0.1945(5) 0.0181(11) Uani 1 1 d .
O13 O 0.83388(11) 0.80782(10) -0.2389(5) 0.0165(11) Uani 1 1 d .
H13A H 0.8256 0.8101 -0.1690 0.025 Uiso 1 1 d R
H13B H 0.8269 0.7924 -0.2730 0.025 Uiso 1 1 d R
O14 O 0.87608(11) 0.84272(12) -0.3853(5) 0.0226(12) Uani 1 1 d .
H14A H 0.8822 0.8302 -0.3316 0.034 Uiso 1 1 d R
H14B H 0.8804 0.8361 -0.4574 0.034 Uiso 1 1 d R
O15 O 0.78495(17) 0.85892(14) -0.5049(7) 0.061(2) Uani 1 1 d U
H15A H 0.7748 0.8425 -0.5222 0.092 Uiso 1 1 d R
H15B H 0.7721 0.8718 -0.4738 0.092 Uiso 1 1 d R
O16 O 0.79799(12) 0.88145(11) -0.0008(5) 0.0206(12) Uani 1 1 d D
O17 O 0.86272(11) 0.86146(11) 0.2623(5) 0.0193(11) Uani 1 1 d .
H17A H 0.8719 0.8459 0.2817 0.029 Uiso 1 1 d R
H17B H 0.8742 0.8729 0.2243 0.029 Uiso 1 1 d R
O18 O 0.78981(18) 0.87349(16) 0.2722(6) 0.0526(19) Uani 1 1 d U
O19 O 0.81886(19) 0.90552(18) 0.2121(7) 0.067(2) Uani 1 1 d .
O20 O 0.84401(15) 0.88137(14) 0.4751(6) 0.0420(17) Uani 1 1 d U
O21 O 0.82069(13) 0.90524(12) 0.6150(5) 0.0241(13) Uani 1 1 d .
O22 O 0.85380(11) 0.80828(11) 0.1104(4) 0.0192(11) Uani 1 1 d .
H22A H 0.8444 0.7923 0.1248 0.029 Uiso 1 1 d R
H22B H 0.8604 0.8078 0.0370 0.029 Uiso 1 1 d R
Co1 Co 0.95380(2) 0.91756(2) 0.12776(9) 0.0149(2) Uani 1 1 d .
Tb1 Tb 0.822183(7) 0.849140(7) 0.13397(3) 0.01259(12) Uani 1 1 d .
Tb2 Tb 0.825136(8) 0.849845(7) -0.36525(3) 0.01476(12) Uani 1 1 d .
O1A O 0.74672(15) 0.81790(16) 0.3694(7) 0.052(2) Uani 1 1 d .
O1E O 0.8981(4) 0.7212(3) -0.0023(15) 0.068(5) Uani 0.50 1 d PU
O1F O 0.8353(3) 0.7481(3) 0.0057(14) 0.052(4) Uani 0.50 1 d P
O1G O 0.7725(7) 0.9314(7) -0.259(3) 0.337(15) Uani 1 1 d U
O1C O 0.7932(3) 0.9411(3) -0.0168(11) 0.129(4) Uani 1 1 d U
O1B O 0.7752(3) 0.9805(2) 0.1504(10) 0.106(4) Uani 1 1 d .
O1D O 0.9007(3) 0.7254(2) 0.2550(11) 0.113(4) Uani 1 1 d U

loop_
_atom_site_aniso_label
_atom_site_aniso_U_11
_atom_site_aniso_U_22
_atom_site_aniso_U_33
_atom_site_aniso_U_23
_atom_site_aniso_U_13
_atom_site_aniso_U_12
C1 0.012(3) 0.012(3) 0.015(4) 0.003(3) -0.005(3) -0.003(3)
C2 0.015(4) 0.014(4) 0.014(4) 0.002(3) 0.000(3) -0.001(3)
C3 0.026(4) 0.021(4) 0.019(4) 0.007(3) -0.006(3) -0.009(3)
C4 0.035(5) 0.019(4) 0.028(5) 0.000(4) -0.012(4) -0.007(4)
C5 0.036(5) 0.015(4) 0.029(5) 0.002(3) -0.010(4) -0.008(4)
C6 0.010(3) 0.014(3) 0.013(4) 0.002(3) -0.002(3) 0.000(3)
C7 0.016(4) 0.013(3) 0.008(3) -0.002(3) -0.003(3) 0.001(3)
C8 0.026(4) 0.016(4) 0.013(4) -0.001(3) -0.001(3) 0.007(3)
C9 0.019(4) 0.019(4) 0.017(4) -0.002(3) -0.007(3) 0.005(3)
C10 0.013(4) 0.017(4) 0.018(4) -0.001(3) -0.001(3) 0.000(3)
C11 0.014(4) 0.014(4) 0.013(4) 0.002(3) 0.004(3) -0.001(3)
C12 0.012(4) 0.022(4) 0.015(4) 0.003(3) 0.001(3) -0.001(3)
C13 0.018(4) 0.012(3) 0.014(4) -0.003(3) -0.001(3) 0.006(3)
C14 0.010(3) 0.018(4) 0.012(4) 0.000(3) 0.000(3) 0.000(3)
C15 0.016(4) 0.013(4) 0.021(4) 0.001(3) 0.000(3) 0.000(3)
C16 0.014(4) 0.017(4) 0.017(4) 0.007(3) -0.001(3) 0.005(3)
C17 0.012(3) 0.021(4) 0.009(3) -0.001(3) 0.000(3) 0.002(3)
C18 0.009(3) 0.018(4) 0.013(4) 0.000(3) -0.004(3) -0.001(3)
C19 0.015(4) 0.012(3) 0.014(4) 0.001(3) -0.001(3) 0.001(3)
C20 0.028(4) 0.018(4) 0.026(4) 0.006(3) -0.003(4) -0.009(3)
C21 0.035(5) 0.021(4) 0.024(4) 0.012(4) -0.010(4) -0.003(4)
C22 0.020(4) 0.020(4) 0.022(4) 0.006(3) -0.008(3) -0.005(3)
C23 0.019(4) 0.012(3) 0.009(3) -0.001(3) -0.003(3) -0.004(3)
C24 0.015(4) 0.005(3) 0.016(4) 0.000(3) 0.002(3) 0.004(3)
C25 0.014(3) 0.013(3) 0.018(3) 0.006(3) -0.005(3) 0.006(3)
C26 0.014(4) 0.018(4) 0.024(4) 0.003(3) 0.003(3) 0.005(3)
C27 0.018(4) 0.015(4) 0.026(4) 0.003(3) -0.004(3) 0.008(3)
C28 0.021(4) 0.014(4) 0.025(4) 0.003(3) 0.000(3) 0.005(3)
C29 0.020(4) 0.013(4) 0.020(4) 0.002(3) -0.002(3) 0.001(3)
C30 0.012(4) 0.015(4) 0.025(4) -0.001(3) 0.001(3) 0.002(3)
C31 0.014(4) 0.016(4) 0.032(5) 0.001(3) -0.005(3) -0.003(3)
C32 0.008(3) 0.022(4) 0.037(5) 0.001(4) -0.002(3) 0.005(3)
C33 0.015(4) 0.013(4) 0.063(6) -0.003(4) 0.001(4) 0.007(3)
C34 0.017(4) 0.014(4) 0.068(7) 0.008(4) -0.003(4) -0.001(3)
C35 0.010(4) 0.013(4) 0.043(5) 0.005(4) -0.004(3) 0.003(3)
C36 0.017(4) 0.023(4) 0.041(5) 0.012(4) -0.003(4) 0.004(3)
C37 0.037(4) 0.064(5) 0.033(4) -0.001(4) 0.004(3) -0.026(4)
C38 0.069(3) 0.065(3) 0.067(3) -0.019(3) -0.009(3) 0.014(3)
C39 0.074(4) 0.074(4) 0.076(4) -0.022(3) -0.007(3) 0.014(3)
C40 0.078(4) 0.077(4) 0.076(4) -0.017(3) -0.005(3) 0.015(3)
C41 0.084(4) 0.074(4) 0.074(4) -0.012(3) 0.001(3) 0.017(3)
C42 0.073(3) 0.055(3) 0.053(3) -0.014(3) -0.008(3) 0.019(3)
C43 0.068(3) 0.041(3) 0.043(3) -0.007(3) 0.000(3) 0.008(3)
C44 0.070(3) 0.057(3) 0.057(3) -0.002(3) 0.000(3) -0.008(3)
C45 0.070(3) 0.059(3) 0.061(3) -0.005(3) 0.004(3) -0.011(3)
C46 0.059(3) 0.047(3) 0.051(3) -0.011(3) 0.007(3) -0.017(3)
C47 0.048(3) 0.032(3) 0.032(3) -0.009(3) 0.002(3) -0.010(3)
C48 0.015(4) 0.019(4) 0.015(4) -0.001(3) -0.002(3) 0.002(3)
N1 0.019(3) 0.016(3) 0.021(3) 0.001(3) -0.005(3) -0.004(3)
N2 0.017(3) 0.011(3) 0.013(3) 0.000(2) 0.000(2) 0.005(2)
N3 0.011(3) 0.021(3) 0.015(3) 0.001(3) -0.002(2) 0.000(3)
N4 0.013(3) 0.014(3) 0.019(3) 0.001(3) -0.002(3) -0.003(2)
N5 0.014(3) 0.015(3) 0.027(4) 0.005(3) -0.003(3) 0.000(3)
N6 0.015(3) 0.016(3) 0.027(4) 0.004(3) -0.002(3) 0.002(3)
N7 0.079(3) 0.052(3) 0.057(3) -0.007(3) -0.006(3) 0.010(3)
N8 0.085(3) 0.066(3) 0.065(3) -0.014(3) 0.001(3) 0.019(3)
O1 0.018(3) 0.015(3) 0.018(3) 0.009(2) 0.002(2) 0.002(2)
O2 0.025(3) 0.013(3) 0.023(3) -0.002(2) -0.010(2) 0.002(2)
O3 0.025(3) 0.019(3) 0.016(3) 0.005(2) 0.000(2) -0.005(2)
O4 0.027(3) 0.022(3) 0.010(3) -0.001(2) -0.002(2) -0.002(2)
O5 0.019(3) 0.028(3) 0.021(3) -0.003(2) 0.003(2) 0.001(2)
O6 0.011(3) 0.027(3) 0.026(3) -0.004(2) 0.002(2) -0.002(2)
O7 0.030(3) 0.024(3) 0.077(5) -0.003(3) 0.015(3) 0.010(3)
O8 0.016(3) 0.034(3) 0.030(3) 0.008(3) -0.003(2) -0.001(3)
O9 0.018(3) 0.011(2) 0.020(3) -0.002(2) -0.002(2) 0.001(2)
O10 0.024(3) 0.021(3) 0.015(3) -0.002(2) 0.000(2) -0.003(2)
O11 0.012(2) 0.016(3) 0.018(3) 0.005(2) 0.003(2) 0.001(2)
O12 0.013(2) 0.019(3) 0.023(3) -0.006(2) -0.007(2) -0.003(2)
O13 0.019(3) 0.010(2) 0.021(3) -0.005(2) 0.000(2) 0.001(2)
O14 0.021(3) 0.034(3) 0.013(3) 0.001(2) 0.001(2) -0.002(2)
O15 0.075(5) 0.033(4) 0.076(5) -0.023(3) -0.063(4) 0.023(3)
O16 0.022(3) 0.014(3) 0.026(3) 0.005(2) 0.007(2) 0.003(2)
O17 0.017(3) 0.017(3) 0.024(3) 0.005(2) 0.001(2) -0.004(2)
O18 0.074(4) 0.042(3) 0.042(3) 0.006(3) 0.005(3) 0.026(3)
O19 0.077(6) 0.065(5) 0.057(5) -0.006(4) -0.004(5) -0.012(5)
O20 0.060(4) 0.034(3) 0.032(3) 0.015(3) 0.021(3) 0.021(3)
O21 0.038(3) 0.019(3) 0.016(3) -0.003(2) 0.004(2) 0.000(2)
O22 0.027(3) 0.014(3) 0.017(3) 0.002(2) 0.005(2) 0.003(2)
Co1 0.0117(5) 0.0131(5) 0.0197(5) -0.0020(4) -0.0059(4) -0.0005(4)
Tb1 0.01290(19) 0.01280(19) 0.0121(2) 0.00069(13) 0.00214(13) -0.00084(13)
Tb2 0.0163(2) 0.01005(19) 0.0179(2) -0.00200(14) -0.00815(14) 0.00065(13)
O1A 0.034(4) 0.048(4) 0.075(5) -0.016(4) 0.021(4) -0.012(3)
O1E 0.092(9) 0.046(7) 0.064(8) 0.010(6) -0.034(7) 0.021(7)
O1F 0.053(9) 0.045(8) 0.059(10) -0.009(7) 0.004(8) -0.012(7)
O1G 0.333(17) 0.334(17) 0.345(17) 0.002(10) 0.011(10) 0.000(10)
O1C 0.177(9) 0.102(7) 0.109(7) 0.008(6) -0.038(7) 0.006(7)
O1B 0.166(12) 0.069(7) 0.084(7) 0.004(6) 0.001(7) 0.030(7)
O1D 0.135(8) 0.092(6) 0.112(7) 0.032(6) 0.015(6) 0.033(6)

loop_
_atom_type_symbol
_atom_type_description
_atom_type_scat_dispersion_real
_atom_type_scat_dispersion_imag
_atom_type_scat_source
C C 0.0033 0.0016 'International Tables Vol C Tables 4.2.6.8 and 6.1.1.4'
H H 0.0000 0.0000 'International Tables Vol C Tables 4.2.6.8 and 6.1.1.4'
Co Co 0.3494 0.9721 'International Tables Vol C Tables 4.2.6.8 and 6.1.1.4'
N N 0.0061 0.0033 'International Tables Vol C Tables 4.2.6.8 and 6.1.1.4'
O O 0.0106 0.0060 'International Tables Vol C Tables 4.2.6.8 and 6.1.1.4'
Tb Tb -0.1723 4.1537 'International Tables Vol C Tables 4.2.6.8 and 6.1.1.4'

loop_
_geom_angle_atom_site_label_1
_geom_angle_atom_site_label_2
_geom_angle_atom_site_label_3
_geom_angle
_geom_angle_site_symmetry_1
_geom_angle_site_symmetry_3
O1 C1 C2 117.0(6) . .
O1 C1 O2 126.7(7) . .
O2 C1 C2 116.2(6) . .
C3 C2 C1 118.1(6) . .
C6 C2 C1 123.6(6) . .
C6 C2 C3 118.1(7) . .
C4 C3 C2 119.8(7) . .
C3 C4 C5 118.3(7) . .
N1 C5 C4 122.1(7) . .
C2 C6 C7 126.1(6) . .
N1 C6 C2 121.6(6) . .
N1 C6 C7 112.2(6) . .
C11 C7 C6 125.0(6) . .
N2 C7 C6 112.5(6) . .
N2 C7 C11 122.2(6) . .
N2 C8 C9 122.6(7) . .
C8 C9 C10 118.9(7) . .
C9 C10 C11 119.7(7) . .
C7 C11 C10 118.1(6) . .
C7 C11 C12 122.9(6) . .
C10 C11 C12 119.0(6) . .
O3 C12 C11 117.1(6) . .
O3 C12 O4 125.6(7) . .
O4 C12 C11 117.3(6) . .
O9 C13 C14 117.0(6) . .
O9 C13 O10 125.9(7) . .
O10 C13 C14 117.1(6) . .
C15 C14 C13 119.3(6) . .
C15 C14 C18 118.2(7) . .
C18 C14 C13 122.4(6) . .
C16 C15 C14 120.6(7) . .
C15 C16 C17 118.2(7) . .
N3 C17 C16 122.3(7) . .
C14 C18 C19 125.5(6) . .
N3 C18 C14 120.9(6) . .
N3 C18 C19 113.4(6) . .
C23 C19 C18 125.2(6) . .
N4 C19 C18 112.9(6) . .
N4 C19 C23 121.9(6) . .
N4 C20 C21 122.6(7) . .
C22 C21 C20 118.4(7) . .
C21 C22 C23 120.6(7) . .
C19 C23 C24 122.7(6) . .
C22 C23 C19 117.4(7) . .
C22 C23 C24 119.6(6) . .
O11 C24 C23 115.9(6) . .
O12 C24 C23 116.7(6) . .
O12 C24 O11 127.3(7) . .
C26 C25 Tb1 172.3(5) . .
O5 C25 C26 118.7(6) . .
O5 C25 O6 121.8(7) . .
O5 C25 Tb1 65.3(4) . .
O6 C25 C26 119.4(7) . .
O6 C25 Tb1 56.6(4) . .
C27 C26 C25 118.9(7) . .
C27 C26 C30 117.9(7) . .
C30 C26 C25 122.9(6) . .
C26 C27 C28 119.5(7) . .
C29 C28 C27 119.1(7) . .
N6 C29 C28 122.2(7) . .
C26 C30 C31 124.7(7) . .
N6 C30 C26 121.9(7) . .
N6 C30 C31 113.3(6) . .
C35 C31 C30 123.2(7) . .
N5 C31 C30 114.4(6) . .
N5 C31 C35 122.2(7) . .
N5 C32 C33 122.3(7) . .
C34 C33 C32 117.9(7) . .
C33 C34 C35 120.6(8) . .
C31 C35 C36 123.9(7) . .
C34 C35 C31 117.4(7) . .
C34 C35 C36 118.4(7) . .
C35 C36 Tb2 164.6(5) . .
O7 C36 C35 120.3(7) . .
O7 C36 O8 124.2(8) . .
O7 C36 Tb2 73.5(5) . .
O8 C36 C35 115.5(7) . .
O8 C36 Tb2 50.9(4) . .
C38 C37 Tb1 169.4(8) . .
O18 C37 C38 115.8(10) . .
O18 C37 O19 123.7(12) . .
O18 C37 Tb1 53.7(6) . .
O19 C37 C38 120.5(11) . .
O19 C37 Tb1 70.1(6) . .
C39 C38 C37 118.0(11) . .
C42 C38 C37 124.6(12) . .
C42 C38 C39 117.4(12) . .
C38 C39 C40 126.2(13) . .
C41 C40 C39 105.1(13) . .
N8 C41 C40 129.1(13) . .
C38 C42 C43 121.5(11) . .
C38 C42 N8 119.5(13) . .
N8 C42 C43 118.8(11) . .
C42 C43 N7 124.7(10) . .
C47 C43 C42 120.6(10) . .
C47 C43 N7 114.4(10) . .
C45 C44 N7 136.3(13) . .
C44 C45 C46 110.3(13) . .
C45 C46 C47 125.2(12) . .
C43 C47 C46 120.8(10) . .
C43 C47 C48 124.0(9) . .
C46 C47 C48 115.2(9) . .
C47 C48 Tb2 175.2(6) . 1_556
O20 C48 C47 117.9(7) . .
O20 C48 Tb2 57.7(4) . 1_556
O21 C48 C47 121.1(7) . .
O21 C48 O20 121.0(7) . .
O21 C48 Tb2 63.3(4) . 1_556
C5 N1 Co1 121.9(5) . 12_756
C6 N1 C5 119.6(6) . .
C6 N1 Co1 110.8(5) . 12_756
C7 N2 Co1 114.4(5) . 12_756
C8 N2 C7 118.5(6) . .
C8 N2 Co1 121.7(5) . 12_756
C17 N3 C18 119.7(6) . .
C17 N3 Co1 121.9(5) . .
C18 N3 Co1 114.0(5) . .
C19 N4 C20 118.6(6) . .
C19 N4 Co1 110.8(5) . .
C20 N4 Co1 123.2(5) . .
C31 N5 Co1 111.0(5) . 8_464
C32 N5 C31 119.3(7) . .
C32 N5 Co1 122.4(5) . 8_464
C29 N6 C30 119.0(6) . .
C29 N6 Co1 124.6(5) . 8_464
C30 N6 Co1 110.5(5) . 8_464
C44 N7 C43 112.9(10) . .
C41 N8 C42 119.6(12) . .
C1 O1 Tb1 157.6(5) . .
C1 O2 Tb2 148.3(5) . 1_556
C25 O5 Tb1 89.7(4) . .
C25 O6 Tb1 98.3(4) . .
C36 O7 Tb2 82.5(5) . .
C36 O8 Tb2 104.4(5) . .
C24 O11 Tb1 142.8(5) . .
C24 O12 Tb2 164.6(5) . .
C37 O18 Tb1 104.3(8) . .
C37 O19 Tb1 84.4(7) . .
C48 O20 Tb2 96.4(5) . 1_556
C48 O21 Tb2 91.1(4) . 1_556
N1 Co1 N4 177.5(2) 10_676 .
N1 Co1 N6 82.4(2) 10_676 2_655
N2 Co1 N1 77.5(2) 10_676 10_676
N2 Co1 N3 84.6(2) 10_676 .
N2 Co1 N4 100.7(2) 10_676 .
N2 Co1 N5 176.0(2) 10_676 2_655
N2 Co1 N6 99.7(2) 10_676 2_655
N3 Co1 N1 100.8(2) . 10_676
N3 Co1 N4 77.3(2) . .
N3 Co1 N5 97.6(2) . 2_655
N3 Co1 N6 175.1(2) . 2_655
N4 Co1 N6 99.7(2) . 2_655
N5 Co1 N1 98.7(2) 2_655 10_676
N5 Co1 N4 83.1(2) 2_655 .
N5 Co1 N6 78.2(2) 2_655 2_655
C37 Tb1 C25 114.0(2) . .
O1 Tb1 C25 85.37(19) . .
O1 Tb1 C37 88.8(2) . .
O1 Tb1 O5 73.14(17) . .
O1 Tb1 O6 99.81(18) . .
O1 Tb1 O11 142.58(17) . .
O1 Tb1 O16 142.68(18) . .
O1 Tb1 O17 78.60(18) . .
O1 Tb1 O18 72.1(2) . .
O1 Tb1 O19 108.7(2) . .
O1 Tb1 O22 72.62(17) . .
O5 Tb1 C25 24.92(18) . .
O5 Tb1 C37 91.6(2) . .
O5 Tb1 O19 112.1(2) . .
O6 Tb1 C25 25.06(18) . .
O6 Tb1 C37 134.2(2) . .
O6 Tb1 O5 49.95(16) . .
O6 Tb1 O19 139.6(2) . .
O11 Tb1 C25 112.87(19) . .
O11 Tb1 C37 110.6(2) . .
O11 Tb1 O5 134.75(17) . .
O11 Tb1 O6 89.28(17) . .
O11 Tb1 O16 74.73(17) . .
O11 Tb1 O17 74.54(17) . .
O11 Tb1 O18 132.4(2) . .
O11 Tb1 O19 85.2(2) . .
O11 Tb1 O22 76.35(17) . .
O16 Tb1 C25 74.73(19) . .
O16 Tb1 C37 71.8(3) . .
O16 Tb1 O5 75.85(18) . .
O16 Tb1 O6 74.79(19) . .
O16 Tb1 O17 125.65(19) . .
O16 Tb1 O18 79.5(2) . .
O16 Tb1 O19 65.1(2) . .
O16 Tb1 O22 135.01(18) . .
O17 Tb1 C25 159.45(18) . .
O17 Tb1 C37 78.7(2) . .
O17 Tb1 O5 150.31(17) . .
O17 Tb1 O6 147.06(17) . .
O17 Tb1 O19 68.6(2) . .
O18 Tb1 C25 97.5(3) . .
O18 Tb1 C37 22.1(2) . .
O18 Tb1 O5 73.2(2) . .
O18 Tb1 O6 121.4(2) . .
O18 Tb1 O17 89.8(2) . .
O18 Tb1 O19 47.6(3) . .
O19 Tb1 C25 129.6(2) . .
O19 Tb1 C37 25.5(2) . .
O22 Tb1 C25 85.85(18) . .
O22 Tb1 C37 152.0(2) . .
O22 Tb1 O5 102.38(17) . .
O22 Tb1 O6 71.11(17) . .
O22 Tb1 O17 77.19(18) . .
O22 Tb1 O18 144.2(2) . .
O22 Tb1 O19 144.4(2) . .
C48 Tb2 C36 114.3(2) 1_554 .
C48 Tb2 O7 130.16(19) 1_554 .
O2 Tb2 C36 106.0(2) 1_554 .
O2 Tb2 C48 110.72(19) 1_554 1_554
O2 Tb2 O7 82.72(19) 1_554 .
O2 Tb2 O8 130.38(19) 1_554 .
O2 Tb2 O13 77.77(17) 1_554 .
O2 Tb2 O14 78.76(18) 1_554 .
O2 Tb2 O15 74.2(2) 1_554 .
O2 Tb2 O20 86.9(2) 1_554 1_554
O2 Tb2 O21 133.05(17) 1_554 1_554
O7 Tb2 C36 24.0(2) . .
O8 Tb2 C36 24.8(2) . .
O8 Tb2 C48 96.9(2) . 1_554
O8 Tb2 O7 48.70(19) . .
O8 Tb2 O13 90.73(18) . .
O8 Tb2 O15 76.8(3) . .
O8 Tb2 O20 121.45(19) . 1_554
O8 Tb2 O21 72.33(18) . 1_554
O12 Tb2 C36 92.6(2) . .
O12 Tb2 C48 86.77(19) . 1_554
O12 Tb2 O2 145.09(17) . 1_554
O12 Tb2 O7 109.4(2) . .
O12 Tb2 O8 73.54(18) . .
O12 Tb2 O13 76.90(17) . .
O12 Tb2 O14 72.53(18) . .
O12 Tb2 O15 140.7(2) . .
O12 Tb2 O20 101.4(2) . 1_554
O12 Tb2 O21 73.39(17) . 1_554
O13 Tb2 C36 79.70(19) . .
O13 Tb2 C48 159.22(18) . 1_554
O13 Tb2 O7 68.51(18) . .
O13 Tb2 O15 128.8(2) . .
O13 Tb2 O20 146.33(19) . 1_554
O13 Tb2 O21 148.90(16) . 1_554
O14 Tb2 C36 154.9(2) . .
O14 Tb2 C48 85.7(2) . 1_554
O14 Tb2 O7 143.80(18) . .
O14 Tb2 O8 145.75(18) . .
O14 Tb2 O13 77.27(18) . .
O14 Tb2 O15 135.3(2) . .
O14 Tb2 O20 70.4(2) . 1_554
O14 Tb2 O21 101.98(19) . 1_554
O15 Tb2 C36 68.4(3) . .
O15 Tb2 C48 71.9(2) . 1_554
O15 Tb2 O7 66.2(3) . .
O15 Tb2 O21 73.5(2) . 1_554
O20 Tb2 C36 133.7(2) 1_554 .
O20 Tb2 C48 25.9(2) 1_554 1_554
O20 Tb2 O7 139.4(2) 1_554 .
O20 Tb2 O15 73.2(3) 1_554 .
O20 Tb2 O21 51.49(19) 1_554 1_554
O21 Tb2 C36 92.6(2) 1_554 .
O21 Tb2 C48 25.61(18) 1_554 1_554
O21 Tb2 O7 113.34(17) 1_554 .

loop_
_geom_bond_atom_site_label_1
_geom_bond_atom_site_label_2
_geom_bond_distance
_geom_bond_site_symmetry_2
C1 C2 1.505(10) .
C1 O1 1.240(8) .
C1 O2 1.253(8) .
C2 C3 1.400(10) .
C2 C6 1.394(10) .
C3 C4 1.380(11) .
C4 C5 1.391(11) .
C5 N1 1.342(10) .
C6 C7 1.506(9) .
C6 N1 1.340(9) .
C7 C11 1.384(10) .
C7 N2 1.355(9) .
C8 C9 1.369(11) .
C8 N2 1.345(9) .
C9 C10 1.383(10) .
C10 C11 1.391(10) .
C11 C12 1.514(10) .
C12 O3 1.243(9) .
C12 O4 1.263(9) .
C13 C14 1.521(10) .
C13 O9 1.246(9) .
C13 O10 1.262(9) .
C14 C15 1.384(10) .
C14 C18 1.401(10) .
C15 C16 1.376(10) .
C16 C17 1.385(10) .
C17 N3 1.336(9) .
C18 C19 1.494(10) .
C18 N3 1.352(9) .
C19 C23 1.407(10) .
C19 N4 1.339(9) .
C20 C21 1.379(11) .
C20 N4 1.344(10) .
C21 C22 1.371(11) .
C22 C23 1.382(10) .
C23 C24 1.523(10) .
C24 O11 1.252(8) .
C24 O12 1.244(8) .
C25 C26 1.516(10) .
C25 O5 1.244(9) .
C25 O6 1.264(9) .
C25 Tb1 2.951(7) .
C26 C27 1.387(10) .
C26 C30 1.402(10) .
C27 C28 1.397(11) .
C28 C29 1.377(10) .
C29 N6 1.342(9) .
C30 C31 1.483(10) .
C30 N6 1.355(9) .
C31 C35 1.400(11) .
C31 N5 1.348(10) .
C32 C33 1.405(11) .
C32 N5 1.333(10) .
C33 C34 1.379(11) .
C34 C35 1.398(10) .
C35 C36 1.510(11) .
C36 O7 1.214(10) .
C36 O8 1.279(9) .
C36 Tb2 2.959(8) .
C37 C38 1.602(16) .
C37 O18 1.119(12) .
C37 O19 1.249(12) .
C37 Tb1 2.887(12) .
C38 C39 1.418(19) .
C38 C42 1.337(17) .
C39 C40 1.467(18) .
C40 C41 1.405(19) .
C41 N8 1.341(17) .
C42 C43 1.471(17) .
C42 N8 1.357(15) .
C43 C47 1.360(15) .
C43 N7 1.494(15) .
C44 C45 1.257(17) .
C44 N7 1.352(16) .
C45 C46 1.322(15) .
C46 C47 1.426(14) .
C47 C48 1.480(12) .
C48 O20 1.256(9) .
C48 O21 1.237(9) .
C48 Tb2 2.860(7) 1_556
N1 Co1 2.158(6) 12_756
N2 Co1 2.102(6) 12_756
N3 Co1 2.121(6) .
N4 Co1 2.163(6) .
N5 Co1 2.146(6) 8_464
N6 Co1 2.176(6) 8_464
O1 Tb1 2.322(5) .
O2 Tb2 2.335(5) 1_556
O5 Tb1 2.682(5) .
O6 Tb1 2.491(5) .
O7 Tb2 2.862(6) .
O8 Tb2 2.369(6) .
O11 Tb1 2.341(5) .
O12 Tb2 2.320(5) .
O13 Tb2 2.409(5) .
O14 Tb2 2.367(5) .
O15 Tb2 2.435(6) .
O16 Tb1 2.371(5) .
O17 Tb1 2.401(5) .
O18 Tb1 2.400(7) .
O19 Tb1 2.727(8) .
O20 Tb2 2.434(6) 1_556
O21 Tb2 2.556(5) 1_556
O22 Tb1 2.382(5) .
Co1 N1 2.158(6) 10_676
Co1 N2 2.102(6) 10_676
Co1 N5 2.146(6) 2_655
Co1 N6 2.176(6) 2_655
Tb2 C48 2.860(7) 1_554
Tb2 O2 2.335(5) 1_554
Tb2 O20 2.433(6) 1_554
Tb2 O21 2.556(5) 1_554

loop_
_platon_squeeze_void_nr
_platon_squeeze_void_average_x
_platon_squeeze_void_average_y
_platon_squeeze_void_average_z
_platon_squeeze_void_volume
_platon_squeeze_void_count_electrons
1 0.000 0.250 0.652 400.9 20.6
2 0.000 0.750 0.327 400.9 21.0
3 0.073 0.112 0.461 31.7 4.3
4 0.073 0.612 0.539 31.7 4.4
5 0.138 0.323 0.789 31.7 4.9
6 0.138 0.823 0.211 31.7 4.9
7 0.362 0.177 0.711 31.7 3.6
8 0.362 0.677 0.289 31.7 3.7
9 0.427 0.388 1.039 31.7 4.3
10 0.427 0.888 -0.039 31.7 4.2
11 0.500 0.250 0.340 400.9 21.0
12 0.500 0.750 0.657 400.9 20.6
13 0.573 0.112 0.039 31.7 4.4
14 0.573 0.612 0.961 31.7 4.3
15 0.638 0.323 0.711 31.7 4.9
16 0.638 0.823 0.289 31.7 4.9
17 0.862 0.177 0.789 31.7 3.7
18 0.862 0.677 0.211 31.7 3.6
19 0.927 0.388 0.461 31.7 4.2
20 0.927 0.888 0.539 31.7 4.3
